data_8101968
loop_
_publ_author_name
'Wang, C.-X.'
'Wang, P.'
'Li, Z.-F.'

_publ_section_title
;
Crystal structure of 4-methyl-N-(4,5-diazafluorenylidene)benzenamine 
monohydrate, C~18~H~13~N~3~ &#x00B7; H~2~O
;
_journal_issue 2
_journal_name_full 'Zeitschrift f\"ur Kristallographie - New Crystal Structures'
_journal_page_first 211
_journal_page_last 212
_journal_volume 221
_journal_year 2006
_chemical_formula_moiety 'C18 H13 N3, H2 O'
_chemical_formula_structural 'C18H13N3 &#x00B7; H2O'
_chemical_formula_sum 'C18 H15 N3 O'
_chemical_formula_weight 289.33
_chemical_name_systematic
; 
 4-methyl-N-(4,5-diazafluorenylidene)benzenamine monohydrate
;
_space_group_IT_number 2
_symmetry_cell_setting triclinic
_symmetry_space_group_name_Hall '-P 1'
_symmetry_space_group_name_H-M 'P -1'
_atom_sites_solution_hydrogens 'difmap (O-H) and geom (others)'
_atom_sites_solution_primary direct
_atom_sites_solution_secondary difmap
_audit_creation_method SHELXL-97
_cell_angle_alpha 77.68(3)
_cell_angle_beta 86.66(3)
_cell_angle_gamma 86.49(3)
_cell_formula_units_Z 2
_cell_length_a 7.6239(15)
_cell_length_b 8.6259(17)
_cell_length_c 11.086(2)
_cell_measurement_reflns_used 112
_cell_measurement_temperature 293(2)
_cell_measurement_theta_max 25.7
_cell_measurement_theta_min 1.8
_cell_volume 710.2(3)
_computing_cell_refinement 'SAINT (Bruker, 2004)'
_computing_data_collection 'SMART (Bruker, 2004)'
_computing_data_reduction SAINT
_computing_molecular_graphics 'SHELXTL (Bruker, 2004)'
_computing_publication_material SHELXTL
_computing_structure_refinement 'SHELXL-97 (Sheldrick, 1997)'
_computing_structure_solution 'SHELXS-97 (Sheldrick, 1997)'
_diffrn_ambient_temperature 293(2)
_diffrn_measured_fraction_theta_full 0.982
_diffrn_measured_fraction_theta_max 0.982
_diffrn_measurement_device_type 'Bruker SMART APEX II CCD'
_diffrn_measurement_method omega/phi
_diffrn_radiation_monochromator graphite
_diffrn_radiation_source 'fine-focus sealed tube'
_diffrn_radiation_type MoK\a
_diffrn_radiation_wavelength 0.71073
_diffrn_reflns_av_R_equivalents 0.0112
_diffrn_reflns_av_sigmaI/netI 1.8179
_diffrn_reflns_limit_h_max 9
_diffrn_reflns_limit_h_min -9
_diffrn_reflns_limit_k_max 0
_diffrn_reflns_limit_k_min -10
_diffrn_reflns_limit_l_max 13
_diffrn_reflns_limit_l_min -14
_diffrn_reflns_number 2574
_diffrn_reflns_theta_full 25.56
_diffrn_reflns_theta_max 25.56
_diffrn_reflns_theta_min 1.88
_diffrn_standards_decay_% 0
_diffrn_standards_interval_count 0
_diffrn_standards_interval_time 0
_diffrn_standards_number 0
_exptl_absorpt_coefficient_mu 0.087
_exptl_absorpt_correction_T_max 0.996
_exptl_absorpt_correction_T_min 0.974
_exptl_absorpt_correction_type multi-scan
_exptl_absorpt_process_details 'SADABS (Sheldrick, 1996)'
_exptl_crystal_colour 'pale yellow'
_exptl_crystal_density_diffrn 1.353
_exptl_crystal_density_method 'not measured'
_exptl_crystal_description needle
_exptl_crystal_F_000 304
_exptl_crystal_size_max 0.15
_exptl_crystal_size_mid 0.08
_exptl_crystal_size_min 0.05
_refine_diff_density_max 0.436
_refine_diff_density_min -0.537
_refine_diff_density_rms 0.078
_refine_ls_extinction_coef 0.012(2)
_refine_ls_extinction_expression Fc^*^=kFc[1+0.001xFc^2^\l^3^/sin(2\q)]^-1/4^
_refine_ls_extinction_method SHELXL
_refine_ls_goodness_of_fit_ref 1.082
_refine_ls_hydrogen_treatment constr
_refine_ls_matrix_type full
_refine_ls_number_parameters 201
_refine_ls_number_reflns 2574
_refine_ls_number_restraints 0
_refine_ls_restrained_S_all 1.082
_refine_ls_R_factor_all 0.1111
_refine_ls_R_factor_gt 0.0875
_refine_ls_shift/su_max 0.006
_refine_ls_shift/su_mean 0.003
_refine_ls_structure_factor_coef Fsqd
_refine_ls_weighting_details 'calc w=1/[\s^2^(Fo^2^)+(0.1431P)^2^+0.1807P] where P=(Fo^2^+2Fc^2^)/3'
_refine_ls_weighting_scheme calc
_refine_ls_wR_factor_gt 0.1104
_refine_ls_wR_factor_ref 0.1559
_reflns_number_gt 1879
_reflns_number_total 2574
_reflns_threshold_expression >2sigma(I)
_cod_data_source_file 1267-1773.cff
_cod_data_source_block C18H15N3O
_cod_original_sg_symbol_H-M P-1
_cod_database_code 8101968

loop_
_symmetry_equiv_pos_as_xyz
'x, y, z'
'-x, -y, -z'

loop_
_atom_site_label
_atom_site_type_symbol
_atom_site_fract_x
_atom_site_fract_y
_atom_site_fract_z
_atom_site_U_iso_or_equiv
_atom_site_adp_type
_atom_site_occupancy
_atom_site_symmetry_multiplicity
_atom_site_Wyckoff_symbol
_atom_site_calc_flag
_atom_site_refinement_flags
_atom_site_disorder_assembly
_atom_site_disorder_group
C1 C 0.0167(7) 0.7178(8) 0.5670(4) 0.0980(17) Uani 1 2 i d . . .
H1A H 0.1151 0.6859 0.6185 0.118 Uiso 1 2 i calc R . .
H1B H -0.0623 0.6327 0.5793 0.118 Uiso 1 2 i calc R . .
H1C H -0.0439 0.8098 0.5884 0.118 Uiso 1 2 i calc R . .
C2 C 0.0812(6) 0.7571(5) 0.4333(4) 0.0684(12) Uani 1 2 i d . . .
C3 C -0.0188(6) 0.8602(6) 0.3429(4) 0.0750(12) Uani 1 2 i d . . .
H3 H -0.1249 0.9068 0.3666 0.090 Uiso 1 2 i calc R . .
C4 C 0.0384(6) 0.8926(5) 0.2206(4) 0.0652(11) Uani 1 2 i d . . .
H4 H -0.0273 0.9633 0.1629 0.078 Uiso 1 2 i calc R . .
C5 C 0.1938(5) 0.8203(4) 0.1828(3) 0.0527(9) Uani 1 2 i d . . .
C6 C 0.2949(5) 0.7230(4) 0.2703(3) 0.0591(10) Uani 1 2 i d . . .
H6 H 0.4020 0.6782 0.2464 0.071 Uiso 1 2 i calc R . .
C7 C 0.2379(5) 0.6914(5) 0.3937(3) 0.0609(10) Uani 1 2 i d . . .
H7 H 0.3070 0.6243 0.4513 0.073 Uiso 1 2 i calc R . .
N1 N 0.2532(4) 0.8587(3) 0.0573(3) 0.0569(8) Uani 1 2 i d . . .
C8 C 0.5152(5) 0.7762(5) -0.3583(3) 0.0600(10) Uani 1 2 i d . . .
H8 H 0.5658 0.7755 -0.4366 0.072 Uiso 1 2 i calc R . .
C9 C 0.5081(5) 0.9193(5) -0.3167(3) 0.0613(10) Uani 1 2 i d . . .
H9 H 0.5545 1.0094 -0.3668 0.074 Uiso 1 2 i calc R . .
C10 C 0.4328(5) 0.9265(4) -0.2024(3) 0.0549(9) Uani 1 2 i d . . .
H10 H 0.4273 1.0201 -0.1731 0.066 Uiso 1 2 i calc R . .
C11 C 0.3658(4) 0.7888(4) -0.1329(3) 0.0452(8) Uani 1 2 i d . . .
C12 C 0.2839(4) 0.7521(4) -0.0063(3) 0.0437(8) Uani 1 2 i d . . .
C13 C 0.2493(4) 0.5797(3) 0.0184(3) 0.0405(7) Uani 1 2 i d . . .
C14 C 0.1697(4) 0.4768(4) 0.1170(3) 0.0460(8) Uani 1 2 i d . . .
H14 H 0.1267 0.5109 0.1877 0.055 Uiso 1 2 i calc R . .
C15 C 0.1570(4) 0.3202(4) 0.1056(3) 0.0490(8) Uani 1 2 i d . . .
H15 H 0.1038 0.2474 0.1692 0.059 Uiso 1 2 i calc R . .
C16 C 0.2230(5) 0.2737(4) 0.0007(3) 0.0536(9) Uani 1 2 i d . . .
H16 H 0.2162 0.1673 -0.0024 0.064 Uiso 1 2 i calc R . .
C17 C 0.3071(4) 0.5193(3) -0.0860(3) 0.0408(7) Uani 1 2 i d . . .
C18 C 0.3817(4) 0.6503(4) -0.1812(3) 0.0425(7) Uani 1 2 i d . . .
N2 N 0.4532(4) 0.6401(3) -0.2916(3) 0.0517(7) Uani 1 2 i d . . .
N3 N 0.2973(4) 0.3704(3) -0.0985(3) 0.0509(7) Uani 1 2 i d . . .
O1 O 0.3358(18) 0.3476(16) 0.6213(11) 0.0512(7) Uani 1 2 i d . . .
H1WA H 0.2594 0.3569 0.5683 0.077 Uiso 1 2 i calc R . .
H1WB H 0.3551 0.4332 0.6429 0.077 Uiso 1 2 i calc R . .

loop_
_atom_site_aniso_label
_atom_site_aniso_U_11
_atom_site_aniso_U_22
_atom_site_aniso_U_33
_atom_site_aniso_U_23
_atom_site_aniso_U_13
_atom_site_aniso_U_12
C1 0.094(4) 0.047(5) 0.055(3) -0.028(3) 0.018(2) -0.026(3)
C2 0.072(3) 0.087(3) 0.054(2) -0.032(2) 0.018(2) -0.024(2)
C3 0.070(3) 0.089(3) 0.069(3) -0.029(2) 0.016(2) -0.002(2)
C4 0.077(3) 0.059(2) 0.062(2) -0.0225(18) 0.010(2) -0.0045(18)
C5 0.071(2) 0.0393(18) 0.051(2) -0.0178(14) 0.0152(17) -0.0129(15)
C6 0.073(3) 0.051(2) 0.056(2) -0.0215(17) 0.0151(19) -0.0077(17)
C7 0.074(3) 0.059(2) 0.053(2) -0.0173(17) 0.0065(18) -0.0148(17)
N1 0.075(2) 0.0399(16) 0.0556(18) -0.0129(13) 0.0125(15) -0.0081(13)
C8 0.066(2) 0.072(3) 0.0395(19) -0.0078(16) 0.0041(16) -0.0047(18)
C9 0.071(3) 0.060(2) 0.048(2) 0.0028(15) 0.0030(18) -0.0142(17)
C10 0.070(2) 0.0394(19) 0.053(2) -0.0055(14) 0.0050(17) -0.0091(15)
C11 0.0491(19) 0.0435(18) 0.0414(17) -0.0061(13) 0.0016(14) -0.0032(13)
C12 0.0491(18) 0.0369(17) 0.0442(17) -0.0075(12) 0.0031(14) -0.0031(12)
C13 0.0423(17) 0.0381(16) 0.0413(17) -0.0091(12) -0.0009(13) -0.0015(12)
C14 0.0514(19) 0.0454(18) 0.0414(18) -0.0098(13) 0.0035(14) -0.0065(13)
C15 0.056(2) 0.0395(18) 0.050(2) -0.0058(13) 0.0015(16) -0.0079(13)
C16 0.063(2) 0.0360(17) 0.063(2) -0.0113(14) -0.0016(17) -0.0065(14)
C17 0.0414(17) 0.0381(16) 0.0435(17) -0.0105(12) -0.0011(13) 0.0003(12)
C18 0.0426(17) 0.0464(18) 0.0386(17) -0.0101(12) 0.0003(13) 0.0001(12)
N2 0.0574(18) 0.0539(17) 0.0432(16) -0.0106(12) 0.0038(13) -0.0010(13)
N3 0.0594(18) 0.0392(15) 0.0560(17) -0.0154(12) 0.0032(14) -0.0035(12)
O1 0.0602(18) 0.0401(15) 0.0572(17) -0.0144(12) 0.0032(14) -0.0035(12)

loop_
_atom_type_symbol
_atom_type_description
_atom_type_scat_dispersion_real
_atom_type_scat_dispersion_imag
_atom_type_scat_source
C C 0.0033 0.0016 'International Tables Vol C Tables 4.2.6.8 and 6.1.1.4'
H H 0.0000 0.0000 'International Tables Vol C Tables 4.2.6.8 and 6.1.1.4'
N N 0.0061 0.0033 'International Tables Vol C Tables 4.2.6.8 and 6.1.1.4'
O O 0.0106 0.0060 'International Tables Vol C Tables 4.2.6.8 and 6.1.1.4'

loop_
_geom_angle_atom_site_label_1
_geom_angle_atom_site_label_2
_geom_angle_atom_site_label_3
_geom_angle
_geom_angle_site_symmetry_1
_geom_angle_site_symmetry_3
_geom_angle_publ_flag
C2 C1 H1A 109.5 . . ?
C2 C1 H1B 109.5 . . ?
H1A C1 H1B 109.5 . . ?
C2 C1 H1C 109.5 . . ?
H1A C1 H1C 109.5 . . ?
H1B C1 H1C 109.5 . . ?
C7 C2 C3 117.3(4) . . ?
C7 C2 C1 121.5(5) . . ?
C3 C2 C1 121.2(4) . . ?
C4 C3 C2 121.0(4) . . ?
C4 C3 H3 119.5 . . ?
C2 C3 H3 119.5 . . ?
C3 C4 C5 120.4(4) . . ?
C3 C4 H4 119.8 . . ?
C5 C4 H4 119.8 . . ?
C6 C5 C4 119.2(3) . . ?
C6 C5 N1 121.1(3) . . ?
C4 C5 N1 119.5(4) . . ?
C5 C6 C7 120.3(4) . . ?
C5 C6 H6 119.8 . . ?
C7 C6 H6 119.8 . . ?
C2 C7 C6 121.7(4) . . ?
C2 C7 H7 119.2 . . ?
C6 C7 H7 119.2 . . ?
C12 N1 C5 121.7(3) . . ?
N2 C8 C9 123.8(3) . . ?
N2 C8 H8 118.1 . . ?
C9 C8 H8 118.1 . . ?
C10 C9 C8 120.2(3) . . ?
C10 C9 H9 119.9 . . ?
C8 C9 H9 119.9 . . ?
C9 C10 C11 117.0(3) . . ?
C9 C10 H10 121.5 . . ?
C11 C10 H10 121.5 . . ?
C10 C11 C18 118.8(3) . . ?
C10 C11 C12 131.5(3) . . ?
C18 C11 C12 109.6(3) . . ?
N1 C12 C11 121.8(3) . . ?
N1 C12 C13 132.7(3) . . ?
C11 C12 C13 105.4(3) . . ?
C14 C13 C17 117.7(3) . . ?
C14 C13 C12 133.5(3) . . ?
C17 C13 C12 108.7(3) . . ?
C13 C14 C15 117.2(3) . . ?
C13 C14 H14 121.4 . . ?
C15 C14 H14 121.4 . . ?
C16 C15 C14 119.9(3) . . ?
C16 C15 H15 120.0 . . ?
C14 C15 H15 120.0 . . ?
N3 C16 C15 124.9(3) . . ?
N3 C16 H16 117.5 . . ?
C15 C16 H16 117.5 . . ?
N3 C17 C13 126.1(3) . . ?
N3 C17 C18 125.3(3) . . ?
C13 C17 C18 108.6(3) . . ?
N2 C18 C11 125.4(3) . . ?
N2 C18 C17 126.9(3) . . ?
C11 C18 C17 107.6(3) . . ?
C18 N2 C8 114.7(3) . . ?
C17 N3 C16 114.1(3) . . ?
H1WB O1 H1WA 113.0 . . ?

loop_
_geom_bond_atom_site_label_1
_geom_bond_atom_site_label_2
_geom_bond_distance
_geom_bond_site_symmetry_2
_geom_bond_publ_flag
C1 C2 1.509(6) . ?
C1 H1A 0.9600 . ?
C1 H1B 0.9600 . ?
C1 H1C 0.9600 . ?
C2 C7 1.379(6) . ?
C2 C3 1.415(6) . ?
C3 C4 1.375(5) . ?
C3 H3 0.9300 . ?
C4 C5 1.390(5) . ?
C4 H4 0.9300 . ?
C5 C6 1.379(6) . ?
C5 N1 1.414(4) . ?
C6 C7 1.386(5) . ?
C6 H6 0.9300 . ?
C7 H7 0.9300 . ?
N1 C12 1.276(4) . ?
C8 N2 1.343(5) . ?
C8 C9 1.404(5) . ?
C8 H8 0.9300 . ?
C9 C10 1.373(5) . ?
C9 H9 0.9300 . ?
C10 C11 1.380(5) . ?
C10 H10 0.9300 . ?
C11 C18 1.406(4) . ?
C11 C12 1.481(4) . ?
C12 C13 1.490(4) . ?
C13 C14 1.388(4) . ?
C13 C17 1.406(4) . ?
C14 C15 1.392(4) . ?
C14 H14 0.9300 . ?
C15 C16 1.369(5) . ?
C15 H15 0.9300 . ?
C16 N3 1.349(4) . ?
C16 H16 0.9300 . ?
C17 N3 1.328(4) . ?
C17 C18 1.488(4) . ?
C18 N2 1.329(4) . ?
O1 H1WA 0.850 . ?
O1 H1WB 0.850 . ?

loop_
_geom_torsion_atom_site_label_1
_geom_torsion_atom_site_label_2
_geom_torsion_atom_site_label_3
_geom_torsion_atom_site_label_4
_geom_torsion
_geom_torsion_site_symmetry_1
_geom_torsion_site_symmetry_2
_geom_torsion_site_symmetry_3
_geom_torsion_site_symmetry_4
_geom_torsion_publ_flag
C7 C2 C3 C4 0.3(7) . . . . ?
C1 C2 C3 C4 -178.3(4) . . . . ?
C2 C3 C4 C5 1.9(7) . . . . ?
C3 C4 C5 C6 -3.7(6) . . . . ?
C3 C4 C5 N1 -178.1(4) . . . . ?
C4 C5 C6 C7 3.2(5) . . . . ?
N1 C5 C6 C7 177.5(3) . . . . ?
C3 C2 C7 C6 -0.9(6) . . . . ?
C1 C2 C7 C6 177.8(4) . . . . ?
C5 C6 C7 C2 -0.9(6) . . . . ?
C6 C5 N1 C12 61.7(5) . . . . ?
C4 C5 N1 C12 -124.0(4) . . . . ?
N2 C8 C9 C10 -0.8(6) . . . . ?
C8 C9 C10 C11 -0.2(5) . . . . ?
C9 C10 C11 C18 1.3(5) . . . . ?
C9 C10 C11 C12 177.1(4) . . . . ?
C5 N1 C12 C11 -172.6(3) . . . . ?
C5 N1 C12 C13 9.1(6) . . . . ?
C10 C11 C12 N1 4.7(6) . . . . ?
C18 C11 C12 N1 -179.2(3) . . . . ?
C10 C11 C12 C13 -176.6(3) . . . . ?
C18 C11 C12 C13 -0.5(4) . . . . ?
N1 C12 C13 C14 1.4(6) . . . . ?
C11 C12 C13 C14 -177.0(3) . . . . ?
N1 C12 C13 C17 178.6(4) . . . . ?
C11 C12 C13 C17 0.1(3) . . . . ?
C17 C13 C14 C15 1.4(5) . . . . ?
C12 C13 C14 C15 178.4(3) . . . . ?
C13 C14 C15 C16 0.5(5) . . . . ?
C14 C15 C16 N3 -2.3(6) . . . . ?
C14 C13 C17 N3 -2.0(5) . . . . ?
C12 C13 C17 N3 -179.7(3) . . . . ?
C14 C13 C17 C18 178.0(3) . . . . ?
C12 C13 C17 C18 0.3(3) . . . . ?
C10 C11 C18 N2 -1.7(5) . . . . ?
C12 C11 C18 N2 -178.4(3) . . . . ?
C10 C11 C18 C17 177.4(3) . . . . ?
C12 C11 C18 C17 0.7(4) . . . . ?
N3 C17 C18 N2 -1.6(5) . . . . ?
C13 C17 C18 N2 178.5(3) . . . . ?
N3 C17 C18 C11 179.3(3) . . . . ?
C13 C17 C18 C11 -0.6(3) . . . . ?
C11 C18 N2 C8 0.7(5) . . . . ?
C17 C18 N2 C8 -178.2(3) . . . . ?
C9 C8 N2 C18 0.5(5) . . . . ?
C13 C17 N3 C16 0.3(5) . . . . ?
C18 C17 N3 C16 -179.6(3) . . . . ?
C15 C16 N3 C17 1.8(5) . . . . ?

loop_
_cod_related_entry_id
_cod_related_entry_database
_cod_related_entry_code
1 ChemSpider 30653899
